data_8106646
loop_
_publ_author_name
'Govender, Kimberleigh B.'
'Samipillai, Marivel'
'Govender, Thavendran'
'Kruger, Hendrik G.'
'Naicker, Tricia'

_publ_section_title
;
 Crystal structure of methyl
 1-(2-(fluorosulfonyl)ethyl)-2-oxocyclopentanecarboxylate, C9H13FO5S
;
_journal_issue 4
_journal_name_full 'Zeitschrift f\"ur Kristallographie - New Crystal Structures'
_journal_page_first 697
_journal_page_last 698
_journal_paper_doi 10.1515/ncrs-2017-0016
_journal_volume 232
_journal_year 2017
_chemical_formula_sum 'C9 H13 F O5 S'
_chemical_formula_weight 252.25
_space_group_crystal_system triclinic
_space_group_IT_number 2
_space_group_name_Hall '-P 1'
_space_group_name_H-M_alt 'P -1'
_atom_sites_solution_hydrogens geom
_cell_angle_alpha 89.498(3)
_cell_angle_beta 85.314(5)
_cell_angle_gamma 84.916(5)
_cell_formula_units_Z 2
_cell_length_a 5.9390(3)
_cell_length_b 8.1581(4)
_cell_length_c 11.3823(8)
_cell_measurement_reflns_used 9936
_cell_measurement_temperature 293(2)
_cell_measurement_theta_max 28.39
_cell_measurement_theta_min 2.51
_cell_volume 547.48(5)
_computing_cell_refinement 'Bruker SAINT, Version 7.60A [1]'
_computing_data_collection 'Bruker SAINT, Version 7.60A [1]'
_computing_data_reduction 'SAINT-Plus and XPREP Ver. 5.1/NT [1]'
_computing_molecular_graphics 'X-Seed [4]'
_computing_publication_material 'ORTEP-3 [5]'
_computing_structure_refinement 'SHELXL-2014 [3]'
_computing_structure_solution 'SHELXS-97 [2]'
_diffrn_ambient_temperature 293(2)
_diffrn_measured_fraction_theta_full 0.994
_diffrn_measured_fraction_theta_max 0.988
_diffrn_measurement_device_type 'Bruker APEX-II CCD'
_diffrn_measurement_method '\f and \w scans'
_diffrn_radiation_type MoK\a
_diffrn_radiation_wavelength 0.71073
_diffrn_reflns_av_R_equivalents 0.0154
_diffrn_reflns_av_unetI/netI 0.0091
_diffrn_reflns_Laue_measured_fraction_full 0.994
_diffrn_reflns_Laue_measured_fraction_max 0.988
_diffrn_reflns_limit_h_max 7
_diffrn_reflns_limit_h_min -7
_diffrn_reflns_limit_k_max 10
_diffrn_reflns_limit_k_min -10
_diffrn_reflns_limit_l_max 15
_diffrn_reflns_limit_l_min -15
_diffrn_reflns_number 18679
_diffrn_reflns_point_group_measured_fraction_full 0.994
_diffrn_reflns_point_group_measured_fraction_max 0.988
_diffrn_reflns_theta_full 25.242
_diffrn_reflns_theta_max 28.394
_diffrn_reflns_theta_min 1.795
_diffrn_source 'sealed tube'
_exptl_absorpt_coefficient_mu 0.313
_exptl_absorpt_process_details none
_exptl_crystal_colour colourless
_exptl_crystal_density_diffrn 1.530
_exptl_crystal_description block
_exptl_crystal_F_000 264
_exptl_crystal_size_max 0.320
_exptl_crystal_size_mid 0.270
_exptl_crystal_size_min 0.170
_refine_diff_density_max 0.479
_refine_diff_density_min -0.587
_refine_diff_density_rms 0.051
_refine_ls_extinction_coef .
_refine_ls_extinction_method none
_refine_ls_goodness_of_fit_ref 1.034
_refine_ls_hydrogen_treatment constr
_refine_ls_matrix_type full
_refine_ls_number_parameters 146
_refine_ls_number_reflns 2701
_refine_ls_number_restraints 0
_refine_ls_restrained_S_all 1.034
_refine_ls_R_factor_all 0.0325
_refine_ls_R_factor_gt 0.0303
_refine_ls_shift/su_max 0.000
_refine_ls_shift/su_mean 0.000
_refine_ls_structure_factor_coef Fsqd
_refine_ls_weighting_details 'w=1/[\s^2^(Fo^2^)+(0.0370P)^2^+0.3920P] where P=(Fo^2^+2Fc^2^)/3'
_refine_ls_weighting_scheme calc
_refine_ls_wR_factor_gt 0.0792
_refine_ls_wR_factor_ref 0.0811
_reflns_Friedel_coverage 0.000
_reflns_Friedel_fraction_full .
_reflns_Friedel_fraction_max .
_reflns_number_gt 2525
_reflns_number_total 2701
_reflns_threshold_expression 'I > 2\s(I)'
_cod_data_source_file suppl_ncrs-2017-0016_suppl.cif
_cod_data_source_block M12_PL
_cod_database_code 8106646
_shelx_space_group_comment
;
The symmetry employed for this shelxl refinement is uniquely defined
by the following loop, which should always be used as a source of
symmetry information in preference to the above space-group names.
They are only intended as comments.
;
_shelx_estimated_absorpt_t_min 0.906
_shelx_estimated_absorpt_t_max 0.949

loop_
_space_group_symop_operation_xyz
'x, y, z'
'-x, -y, -z'

loop_
_atom_site_label
_atom_site_type_symbol
_atom_site_fract_x
_atom_site_fract_y
_atom_site_fract_z
_atom_site_U_iso_or_equiv
_atom_site_adp_type
_atom_site_occupancy
_atom_site_site_symmetry_order
_atom_site_calc_flag
_atom_site_refinement_flags_posn
_atom_site_refinement_flags_adp
_atom_site_refinement_flags_occupancy
_atom_site_disorder_assembly
_atom_site_disorder_group
S1 S 0.64358(5) -0.31728(4) 0.74127(3) 0.01924(10) Uani 1 1 d . . . . .
F1 F 0.48969(15) -0.41842(10) 0.67046(8) 0.0289(2) Uani 1 1 d . . . . .
O1 O 0.86639(16) -0.34238(12) 0.68575(9) 0.0250(2) Uani 1 1 d . . . . .
O2 O 0.60314(17) -0.36585(12) 0.86119(9) 0.0248(2) Uani 1 1 d . . . . .
O3 O -0.15261(14) 0.01900(11) 0.89622(7) 0.01617(18) Uani 1 1 d . . . . .
O4 O 0.26550(16) 0.14735(13) 0.57648(8) 0.0248(2) Uani 1 1 d . . . . .
O5 O -0.09171(15) 0.18994(12) 0.65857(8) 0.01874(19) Uani 1 1 d . . . . .
C1 C -0.1653(2) 0.24881(18) 0.54586(11) 0.0225(3) Uani 1 1 d . . . . .
H1A H -0.1146 0.1688 0.4859 0.034 Uiso 1 1 calc R U . . .
H1B H -0.1022 0.3508 0.5262 0.034 Uiso 1 1 calc R U . . .
H1C H -0.3279 0.2658 0.5510 0.034 Uiso 1 1 calc R U . . .
C2 C 0.1301(2) 0.14594(14) 0.66140(10) 0.0143(2) Uani 1 1 d . . . . .
C3 C 0.19236(19) 0.09493(14) 0.78496(10) 0.0124(2) Uani 1 1 d . . . . .
C4 C 0.3457(2) 0.22060(14) 0.82915(11) 0.0154(2) Uani 1 1 d . . . . .
H4A H 0.4261 0.1765 0.8949 0.018 Uiso 1 1 calc R U . . .
H4B H 0.4551 0.2512 0.7666 0.018 Uiso 1 1 calc R U . . .
C5 C 0.1780(2) 0.36861(15) 0.86770(11) 0.0174(2) Uani 1 1 d . . . . .
H5A H 0.2439 0.4390 0.9213 0.021 Uiso 1 1 calc R U . . .
H5B H 0.1329 0.4331 0.8002 0.021 Uiso 1 1 calc R U . . .
C6 C -0.0243(2) 0.28888(15) 0.92961(11) 0.0171(2) Uani 1 1 d . . . . .
H6A H -0.0085 0.2782 1.0135 0.021 Uiso 1 1 calc R U . . .
H6B H -0.1653 0.3541 0.9179 0.021 Uiso 1 1 calc R U . . .
C7 C -0.01975(19) 0.12146(14) 0.87311(10) 0.0132(2) Uani 1 1 d . . . . .
C8 C 0.29005(19) -0.08589(14) 0.78729(10) 0.0140(2) Uani 1 1 d . . . . .
H8A H 0.3042 -0.1194 0.8685 0.017 Uiso 1 1 calc R U . . .
H8B H 0.1846 -0.1539 0.7546 0.017 Uiso 1 1 calc R U . . .
C9 C 0.52173(19) -0.11639(14) 0.71807(10) 0.0137(2) Uani 1 1 d . . . . .
H9A H 0.6219 -0.0377 0.7425 0.016 Uiso 1 1 calc R U . . .
H9B H 0.5044 -0.0999 0.6347 0.016 Uiso 1 1 calc R U . . .

loop_
_atom_site_aniso_label
_atom_site_aniso_U_11
_atom_site_aniso_U_22
_atom_site_aniso_U_33
_atom_site_aniso_U_23
_atom_site_aniso_U_13
_atom_site_aniso_U_12
S1 0.01514(16) 0.01570(15) 0.02548(17) 0.00335(11) 0.00269(11) 0.00216(11)
F1 0.0310(5) 0.0192(4) 0.0372(5) -0.0066(3) -0.0042(4) -0.0037(3)
O1 0.0174(5) 0.0265(5) 0.0283(5) 0.0051(4) 0.0053(4) 0.0070(4)
O2 0.0246(5) 0.0253(5) 0.0226(5) 0.0082(4) 0.0024(4) 0.0047(4)
O3 0.0123(4) 0.0208(4) 0.0156(4) 0.0028(3) -0.0011(3) -0.0025(3)
O4 0.0186(5) 0.0372(6) 0.0162(4) 0.0054(4) 0.0040(3) 0.0055(4)
O5 0.0126(4) 0.0300(5) 0.0136(4) 0.0045(3) -0.0020(3) -0.0011(3)
C1 0.0187(6) 0.0336(7) 0.0151(6) 0.0054(5) -0.0044(5) -0.0004(5)
C2 0.0145(5) 0.0139(5) 0.0144(5) -0.0002(4) -0.0006(4) -0.0012(4)
C3 0.0104(5) 0.0139(5) 0.0127(5) -0.0001(4) 0.0000(4) -0.0007(4)
C4 0.0126(5) 0.0157(5) 0.0181(5) -0.0019(4) -0.0011(4) -0.0022(4)
C5 0.0182(6) 0.0141(5) 0.0196(6) -0.0015(4) 0.0000(4) -0.0007(4)
C6 0.0171(6) 0.0162(5) 0.0169(5) -0.0017(4) 0.0019(4) 0.0016(4)
C7 0.0111(5) 0.0170(5) 0.0111(5) 0.0017(4) -0.0019(4) 0.0014(4)
C8 0.0121(5) 0.0133(5) 0.0162(5) 0.0001(4) 0.0013(4) -0.0008(4)
C9 0.0121(5) 0.0126(5) 0.0158(5) 0.0007(4) 0.0002(4) 0.0004(4)

loop_
_atom_type_symbol
_atom_type_description
_atom_type_scat_dispersion_real
_atom_type_scat_dispersion_imag
_atom_type_scat_source
C C 0.0033 0.0016 'International Tables Vol C Tables 4.2.6.8 and 6.1.1.4'
H H 0.0000 0.0000 'International Tables Vol C Tables 4.2.6.8 and 6.1.1.4'
F F 0.0171 0.0103 'International Tables Vol C Tables 4.2.6.8 and 6.1.1.4'
O O 0.0106 0.0060 'International Tables Vol C Tables 4.2.6.8 and 6.1.1.4'
S S 0.1246 0.1234 'International Tables Vol C Tables 4.2.6.8 and 6.1.1.4'

loop_
_geom_angle_atom_site_label_1
_geom_angle_atom_site_label_2
_geom_angle_atom_site_label_3
_geom_angle
_geom_angle_site_symmetry_1
_geom_angle_site_symmetry_3
O1 S1 O2 119.07(6) . .
O1 S1 F1 106.97(6) . .
O2 S1 F1 105.59(6) . .
O1 S1 C9 111.67(6) . .
O2 S1 C9 111.06(6) . .
F1 S1 C9 100.51(5) . .
C2 O5 C1 116.10(10) . .
O5 C1 H1A 109.5 . .
O5 C1 H1B 109.5 . .
H1A C1 H1B 109.5 . .
O5 C1 H1C 109.5 . .
H1A C1 H1C 109.5 . .
H1B C1 H1C 109.5 . .
O4 C2 O5 123.95(11) . .
O4 C2 C3 123.93(11) . .
O5 C2 C3 112.12(10) . .
C2 C3 C8 111.09(9) . .
C2 C3 C4 108.49(9) . .
C8 C3 C4 115.39(9) . .
C2 C3 C7 109.62(9) . .
C8 C3 C7 110.08(9) . .
C4 C3 C7 101.72(9) . .
C5 C4 C3 103.64(9) . .
C5 C4 H4A 111.0 . .
C3 C4 H4A 111.0 . .
C5 C4 H4B 111.0 . .
C3 C4 H4B 111.0 . .
H4A C4 H4B 109.0 . .
C6 C5 C4 103.56(10) . .
C6 C5 H5A 111.0 . .
C4 C5 H5A 111.0 . .
C6 C5 H5B 111.0 . .
C4 C5 H5B 111.0 . .
H5A C5 H5B 109.0 . .
C7 C6 C5 105.15(9) . .
C7 C6 H6A 110.7 . .
C5 C6 H6A 110.7 . .
C7 C6 H6B 110.7 . .
C5 C6 H6B 110.7 . .
H6A C6 H6B 108.8 . .
O3 C7 C6 126.42(11) . .
O3 C7 C3 124.32(10) . .
C6 C7 C3 109.15(9) . .
C9 C8 C3 113.22(9) . .
C9 C8 H8A 108.9 . .
C3 C8 H8A 108.9 . .
C9 C8 H8B 108.9 . .
C3 C8 H8B 108.9 . .
H8A C8 H8B 107.7 . .
C8 C9 S1 111.21(8) . .
C8 C9 H9A 109.4 . .
S1 C9 H9A 109.4 . .
C8 C9 H9B 109.4 . .
S1 C9 H9B 109.4 . .
H9A C9 H9B 108.0 . .

loop_
_geom_bond_atom_site_label_1
_geom_bond_atom_site_label_2
_geom_bond_distance
_geom_bond_site_symmetry_2
S1 O1 1.4178(10) .
S1 O2 1.4253(10) .
S1 F1 1.5593(9) .
S1 C9 1.7586(12) .
O3 C7 1.2123(15) .
O4 C2 1.2065(15) .
O5 C2 1.3372(15) .
O5 C1 1.4530(14) .
C1 H1A 0.9600 .
C1 H1B 0.9600 .
C1 H1C 0.9600 .
C2 C3 1.5281(16) .
C3 C8 1.5374(15) .
C3 C4 1.5436(16) .
C3 C7 1.5457(15) .
C4 C5 1.5384(16) .
C4 H4A 0.9700 .
C4 H4B 0.9700 .
C5 C6 1.5348(17) .
C5 H5A 0.9700 .
C5 H5B 0.9700 .
C6 C7 1.5119(16) .
C6 H6A 0.9700 .
C6 H6B 0.9700 .
C8 C9 1.5302(15) .
C8 H8A 0.9700 .
C8 H8B 0.9700 .
C9 H9A 0.9700 .
C9 H9B 0.9700 .

loop_
_geom_torsion_atom_site_label_1
_geom_torsion_atom_site_label_2
_geom_torsion_atom_site_label_3
_geom_torsion_atom_site_label_4
_geom_torsion
_geom_torsion_site_symmetry_1
_geom_torsion_site_symmetry_2
_geom_torsion_site_symmetry_3
_geom_torsion_site_symmetry_4
C1 O5 C2 O4 -2.69(18) . . . .
C1 O5 C2 C3 176.86(10) . . . .
O4 C2 C3 C8 -62.62(15) . . . .
O5 C2 C3 C8 117.83(11) . . . .
O4 C2 C3 C4 65.23(15) . . . .
O5 C2 C3 C4 -114.33(11) . . . .
O4 C2 C3 C7 175.50(12) . . . .
O5 C2 C3 C7 -4.05(13) . . . .
C2 C3 C4 C5 78.26(11) . . . .
C8 C3 C4 C5 -156.39(10) . . . .
C7 C3 C4 C5 -37.27(11) . . . .
C3 C4 C5 C6 40.86(12) . . . .
C4 C5 C6 C7 -27.48(12) . . . .
C5 C6 C7 O3 -179.40(11) . . . .
C5 C6 C7 C3 4.15(12) . . . .
C2 C3 C7 O3 89.33(13) . . . .
C8 C3 C7 O3 -33.15(15) . . . .
C4 C3 C7 O3 -155.98(11) . . . .
C2 C3 C7 C6 -94.13(11) . . . .
C8 C3 C7 C6 143.39(10) . . . .
C4 C3 C7 C6 20.57(11) . . . .
C2 C3 C8 C9 67.97(12) . . . .
C4 C3 C8 C9 -56.04(13) . . . .
C7 C3 C8 C9 -170.42(9) . . . .
C3 C8 C9 S1 171.38(8) . . . .
O1 S1 C9 C8 -174.95(8) . . . .
O2 S1 C9 C8 -39.46(10) . . . .
F1 S1 C9 C8 71.90(9) . . . .
